data_2020002
loop_
_publ_author_name
'Soto-Monsalve, Monica'
'Cabrera-Espinoza, Andrea'
'Grande, Carlos D.'
'D'Vries, Richard F.'
'Chaur, Manuel N.'

_publ_section_title
;
 Synthesis and characterization of
 (6-{[2-(pyridin-2-yl)hydrazinylidene]methyl}pyridin-2-yl)methanol: a
 supramolecular and topological study
;
_publ_section_keywords
;
Crystal structure, 6-((2-(pyridin-2-yl)hydrazono)methyl)pyridin-2-yl)methanol,
Hydrogen bonds, Topology, Hirshfeld surface.
;
_journal_issue 7
_journal_name_full 'Acta Crystallographica Section C'
_journal_page_first 631
_journal_page_last 635
_journal_paper_doi 10.1107/S2053229615010062
_journal_volume 71
_journal_year 2015
_chemical_formula_moiety 'C12 H12 N4 O'
_chemical_formula_sum 'C12 H12 N4 O'
_chemical_formula_weight 228.26
_chemical_name_systematic
;
 6-((2-(pyridin-2-yl)hydrazono)methyl)pyridin-2-yl)methanol
;
_space_group_crystal_system monoclinic
_space_group_IT_number 15
_space_group_name_Hall '-C 2yc'
_space_group_name_H-M_alt 'C 1 2/c 1'
_symmetry_space_group_name_Hall '-C 2yc'
_symmetry_space_group_name_H-M 'C 1 2/c 1'
_atom_sites_solution_hydrogens mixed
_audit_creation_method SHELXL-2014/7
_audit_update_record
;
2015-04-29 # Formatted by publCIF
;
_cell_angle_alpha 90
_cell_angle_beta 96.544(13)
_cell_angle_gamma 90
_cell_formula_units_Z 8
_cell_length_a 23.461(5)
_cell_length_b 5.5965(13)
_cell_length_c 17.068(3)
_cell_measurement_reflns_used 2000
_cell_measurement_temperature 291(2)
_cell_measurement_theta_max 26.373
_cell_measurement_theta_min 2.910
_cell_volume 2226.4(8)
_computing_cell_refinement 'HKL Scalepack (Otwinowski & Minor 1997)'
_computing_data_collection 'Collect (Nonius, 1998)'
_computing_data_reduction 'HKL Denzo and Scalepack (Otwinowski & Minor 1997)'
_computing_molecular_graphics
;
Ortep for Windows (Farrugia, 2012), Mercury (Macrae et al., 2008),
 TOPOS (Blatov et al., 2014) and CrystalExplorer (McKinnon et al., 2004)
;
_computing_publication_material 'WinGX publication routines (Farrugia, 2012)'
_computing_structure_refinement 'SHELXL-2014/7 (Sheldrick, 2015)'
_computing_structure_solution 'SHELXS-2013 (Sheldrick, 2015)'
_diffrn_ambient_temperature 291(2)
_diffrn_measured_fraction_theta_full 0.999
_diffrn_measured_fraction_theta_max 0.998
_diffrn_measurement_device_type KappaCCD
_diffrn_radiation_type MoK\a
_diffrn_radiation_wavelength 0.71073
_diffrn_reflns_av_R_equivalents 0.1344
_diffrn_reflns_av_unetI/netI 0.0702
_diffrn_reflns_laue_measured_fraction_full 0.999
_diffrn_reflns_laue_measured_fraction_max 0.998
_diffrn_reflns_limit_h_max 28
_diffrn_reflns_limit_h_min -28
_diffrn_reflns_limit_k_max 6
_diffrn_reflns_limit_k_min -6
_diffrn_reflns_limit_l_max 21
_diffrn_reflns_limit_l_min -21
_diffrn_reflns_number 21975
_diffrn_reflns_point_group_measured_fraction_full 0.999
_diffrn_reflns_point_group_measured_fraction_max 0.998
_diffrn_reflns_theta_full 25.242
_diffrn_reflns_theta_max 26.346
_diffrn_reflns_theta_min 3.128
_exptl_absorpt_coefficient_mu 0.092
_exptl_crystal_colour Yellow
_exptl_crystal_density_diffrn 1.362
_exptl_crystal_description Neddle
_exptl_crystal_F_000 960
_exptl_crystal_size_max 0.2
_exptl_crystal_size_mid 0.1
_exptl_crystal_size_min 0.05
_refine_diff_density_max 0.160
_refine_diff_density_min -0.138
_refine_diff_density_rms 0.040
_refine_ls_extinction_method none
_refine_ls_goodness_of_fit_ref 0.833
_refine_ls_hydrogen_treatment mixed
_refine_ls_matrix_type full
_refine_ls_number_parameters 156
_refine_ls_number_reflns 2250
_refine_ls_number_restraints 0
_refine_ls_restrained_S_all 0.833
_refine_ls_R_factor_all 0.0929
_refine_ls_R_factor_gt 0.0430
_refine_ls_shift/su_max 0.000
_refine_ls_shift/su_mean 0.000
_refine_ls_structure_factor_coef Fsqd
_refine_ls_weighting_details 'w=1/[\s^2^(Fo^2^)+(0.0585P)^2^] where P=(Fo^2^+2Fc^2^)/3'
_refine_ls_weighting_scheme calc
_refine_ls_wR_factor_gt 0.0980
_refine_ls_wR_factor_ref 0.1088
_reflns_Friedel_coverage 0.000
_reflns_number_gt 1116
_reflns_number_total 2255
_reflns_threshold_expression 'I > 2\s(I)'
_cod_data_source_file ky3078Isup4.txt
_cod_data_source_block 6-((2-(pyridin-2-yl)hydrazono)methyl)pyridin-2-yl)methanol
_cod_database_code 2020002
_publcif_datablock.id {15cff966-c665-4fd7-ad1c-71479bd5c02d}

_shelx_shelxl_version_number 2014/7
_shelx_space_group_comment
;
The symmetry employed for this shelxl refinement is uniquely defined
by the following loop, which should always be used as a source of
symmetry information in preference to the above space-group names.
They are only intended as comments.
;
_publcif_info_exptl_table_max_cols 4
_publcif_info_exptl_table_use_headnotes n

loop_
_space_group_symop_operation_xyz
'x, y, z'
'-x, y, -z+1/2'
'x+1/2, y+1/2, z'
'-x+1/2, y+1/2, -z+1/2'
'-x, -y, -z'
'x, -y, z-1/2'
'-x+1/2, -y+1/2, -z'
'x+1/2, -y+1/2, z-1/2'

loop_
_atom_site_label
_atom_site_type_symbol
_atom_site_fract_x
_atom_site_fract_y
_atom_site_fract_z
_atom_site_U_iso_or_equiv
_atom_site_adp_type
_atom_site_occupancy
_atom_site_site_symmetry_order
_atom_site_calc_flag
_atom_site_refinement_flags_posn
_atom_site_refinement_flags_adp
C1 C 0.24078(7) -0.1570(3) 0.81410(11) 0.0639(5) Uani 1 1 d . .
H1A H 0.2627 -0.1388 0.7696 0.077 Uiso 1 1 calc R U
H1B H 0.2406 -0.0037 0.8406 0.077 Uiso 1 1 calc R U
C2 C 0.17994(7) -0.2219(3) 0.78368(10) 0.0517(5) Uani 1 1 d . .
C3 C 0.15197(7) -0.4185(3) 0.80988(11) 0.0578(5) Uani 1 1 d . .
H3 H 0.1703 -0.5176 0.8487 0.069 Uiso 1 1 calc R U
C4 C 0.09660(7) -0.4656(3) 0.77769(11) 0.0595(5) Uani 1 1 d . .
H4 H 0.0773 -0.5990 0.7937 0.071 Uiso 1 1 calc R U
C5 C 0.07007(7) -0.3131(3) 0.72164(11) 0.0567(5) Uani 1 1 d . .
H5 H 0.0328 -0.3425 0.6990 0.068 Uiso 1 1 calc R U
C6 C 0.09996(7) -0.1148(3) 0.69958(10) 0.0497(4) Uani 1 1 d . .
C7 C 0.07409(7) 0.0627(3) 0.64367(10) 0.0534(5) Uani 1 1 d . .
H7 H 0.0968 0.1816 0.6253 0.057(5) Uiso 1 1 calc R .
C8 C -0.05915(7) 0.2219(3) 0.54167(10) 0.0503(4) Uani 1 1 d . .
C9 C -0.09482(7) 0.0371(3) 0.55988(10) 0.0566(5) Uani 1 1 d . .
H9 H -0.0808 -0.0876 0.5926 0.068 Uiso 1 1 calc R U
C10 C -0.15108(7) 0.0433(3) 0.52850(11) 0.0610(5) Uani 1 1 d . .
H10 H -0.1758 -0.0798 0.5388 0.073 Uiso 1 1 calc R U
C11 C -0.17111(8) 0.2337(3) 0.48139(11) 0.0611(5) Uani 1 1 d . .
H11 H -0.2093 0.2424 0.4600 0.073 Uiso 1 1 calc R U
C12 C -0.13305(7) 0.4076(3) 0.46750(11) 0.0592(5) Uani 1 1 d . .
H12 H -0.1466 0.5356 0.4360 0.071 Uiso 1 1 calc R U
N1 N 0.15471(5) -0.0724(2) 0.72889(8) 0.0509(4) Uani 1 1 d . .
N2 N 0.02035(6) 0.0560(2) 0.61977(8) 0.0552(4) Uani 1 1 d . .
N3 N -0.00141(6) 0.2294(3) 0.57003(9) 0.0588(4) Uani 1 1 d . .
N4 N -0.07727(6) 0.4078(2) 0.49593(9) 0.0549(4) Uani 1 1 d . .
O1 O 0.26852(6) -0.3248(2) 0.86646(8) 0.0732(4) Uani 1 1 d . .
H1 H 0.2962(11) -0.408(4) 0.8416(16) 0.132(10) Uiso 1 1 d . .
H3A H 0.0234(8) 0.344(3) 0.5493(12) 0.086(6) Uiso 1 1 d . .

loop_
_atom_site_aniso_label
_atom_site_aniso_U_11
_atom_site_aniso_U_22
_atom_site_aniso_U_33
_atom_site_aniso_U_23
_atom_site_aniso_U_13
_atom_site_aniso_U_12
C1 0.0537(11) 0.0719(11) 0.0624(13) 0.0061(10) -0.0088(10) 0.0080(9)
C2 0.0470(10) 0.0599(10) 0.0476(11) 0.0006(9) 0.0030(8) 0.0083(8)
C3 0.0565(11) 0.0645(11) 0.0518(12) 0.0079(9) 0.0042(9) 0.0101(9)
C4 0.0580(12) 0.0625(11) 0.0588(13) 0.0066(9) 0.0104(10) -0.0022(9)
C5 0.0452(10) 0.0659(10) 0.0585(12) 0.0049(10) 0.0033(9) -0.0014(8)
C6 0.0452(10) 0.0567(10) 0.0463(11) 0.0009(8) 0.0017(8) 0.0032(8)
C7 0.0479(11) 0.0598(10) 0.0513(12) 0.0052(9) 0.0000(9) -0.0030(9)
C8 0.0441(10) 0.0574(10) 0.0479(11) -0.0026(9) -0.0020(8) 0.0000(8)
C9 0.0520(11) 0.0597(10) 0.0567(12) 0.0075(9) 0.0001(9) -0.0045(8)
C10 0.0527(11) 0.0697(12) 0.0605(13) -0.0004(10) 0.0066(10) -0.0119(9)
C11 0.0420(10) 0.0782(12) 0.0611(13) -0.0008(10) -0.0029(9) -0.0021(9)
C12 0.0489(11) 0.0639(11) 0.0627(13) 0.0074(9) -0.0030(9) 0.0042(9)
N1 0.0442(8) 0.0572(8) 0.0499(9) 0.0018(7) -0.0007(7) 0.0037(6)
N2 0.0474(9) 0.0630(9) 0.0530(10) 0.0066(7) -0.0031(7) 0.0025(7)
N3 0.0456(9) 0.0620(9) 0.0657(11) 0.0155(8) -0.0073(8) -0.0005(7)
N4 0.0466(8) 0.0572(8) 0.0584(10) 0.0069(7) -0.0053(7) 0.0009(7)
O1 0.0615(9) 0.0894(9) 0.0648(10) 0.0092(8) -0.0100(7) 0.0171(7)

loop_
_atom_type_symbol
_atom_type_description
_atom_type_scat_dispersion_real
_atom_type_scat_dispersion_imag
_atom_type_scat_source
C C 0.0033 0.0016 'International Tables Vol C Tables 4.2.6.8 and 6.1.1.4'
H H 0.0000 0.0000 'International Tables Vol C Tables 4.2.6.8 and 6.1.1.4'
N N 0.0061 0.0033 'International Tables Vol C Tables 4.2.6.8 and 6.1.1.4'
O O 0.0106 0.0060 'International Tables Vol C Tables 4.2.6.8 and 6.1.1.4'

loop_
_geom_angle_atom_site_label_1
_geom_angle_atom_site_label_2
_geom_angle_atom_site_label_3
_geom_angle
O1 C1 C2 114.21(15)
N1 C2 C3 122.31(15)
N1 C2 C1 114.53(15)
C3 C2 C1 123.15(15)
C4 C3 C2 118.97(16)
C5 C4 C3 119.36(16)
C4 C5 C6 118.79(16)
N1 C6 C5 122.07(15)
N1 C6 C7 115.52(14)
C5 C6 C7 122.41(15)
N2 C7 C6 120.58(16)
N4 C8 N3 114.34(14)
N4 C8 C9 123.33(15)
N3 C8 C9 122.33(15)
C10 C9 C8 118.25(16)
C9 C10 C11 119.71(16)
C12 C11 C10 117.78(16)
N4 C12 C11 124.74(16)
C2 N1 C6 118.41(14)
C7 N2 N3 117.84(14)
N2 N3 C8 118.81(15)
C8 N4 C12 116.17(14)

loop_
_geom_bond_atom_site_label_1
_geom_bond_atom_site_label_2
_geom_bond_distance
C1 O1 1.4043(19)
C1 C2 1.507(2)
C2 N1 1.341(2)
C2 C3 1.381(2)
C3 C4 1.377(2)
C4 C5 1.376(2)
C5 C6 1.388(2)
C6 N1 1.3454(19)
C6 C7 1.461(2)
C7 N2 1.2808(19)
C8 N4 1.3407(19)
C8 N3 1.386(2)
C8 C9 1.387(2)
C9 C10 1.367(2)
C10 C11 1.384(2)
C11 C12 1.360(2)
C12 N4 1.343(2)
N2 N3 1.3508(18)

loop_
_geom_hbond_atom_site_label_D
_geom_hbond_atom_site_label_H
_geom_hbond_atom_site_label_A
_geom_hbond_distance_DH
_geom_hbond_distance_HA
_geom_hbond_distance_DA
_geom_hbond_angle_DHA
_geom_hbond_site_symmetry_A
N3 H3A N4 0.96(2) 2.08(2) 3.045(2) 180(2) 5_566
O1 H1 N1 0.94(2) 1.98(3) 2.912(2) 170(2) 4_546

loop_
_publcif_info_datablock.id
_publcif_info_datablock.publ_exptl
_publcif_info_datablock.publ_geom
_publcif_info_datablock.structure
{15cff966-c665-4fd7-ad1c-71479bd5c02d} y y y

loop_
_publcif_info_exptl_table_extra_item
sin_theta_over_lambda_max

loop_
_publcif_info_tables.block_id
_publcif_info_tables.reference_item
{15cff966-c665-4fd7-ad1c-71479bd5c02d} '_geom_hbond_atom_site_label_D'
{15cff966-c665-4fd7-ad1c-71479bd5c02d} '_publcif_info_datablock.publ_exptl'

loop_
_publcif_info_cif.paper_type
CE
